data_7158988
loop_
_publ_author_name
'Sobhani, Maryam'
'Figueira de Abreu, R\'uben Manuel'
'Villinger, Alexander'
'Ehlers, Peter'
'Langer, Peter'

_publ_section_title
;
 Synthesis of imidazo[1,2-a]benzoazepines by alkyne-carbonyl-metathesis
;
_journal_name_full 'Organic &amp; Biomolecular Chemistry'
_journal_paper_doi 10.1039/D2OB01320G
_journal_year 2022
_chemical_formula_moiety 'C20 H16 N2 O'
_chemical_formula_sum 'C20 H16 N2 O'
_chemical_formula_weight 300.35
_space_group_crystal_system monoclinic
_space_group_IT_number 14
_space_group_name_Hall '-P 2yn'
_space_group_name_H-M_alt 'P 1 21/n 1'
_atom_sites_solution_hydrogens geom
_audit_creation_method SHELXL-2014/7
_audit_update_record
;
2022-04-06 deposited with the CCDC.	2022-11-09 downloaded from the CCDC.
;
_cell_angle_alpha 90
_cell_angle_beta 102.306(2)
_cell_angle_gamma 90
_cell_formula_units_Z 4
_cell_length_a 8.2236(4)
_cell_length_b 13.2218(7)
_cell_length_c 14.5288(7)
_cell_measurement_reflns_used 9279
_cell_measurement_temperature 123(2)
_cell_measurement_theta_max 29.94
_cell_measurement_theta_min 2.63
_cell_volume 1543.43(13)
_computing_cell_refinement 'Bruker Apex V7.51A'
_computing_data_collection 'Bruker Apex V7.51A'
_computing_data_reduction 'Bruker SAINT'
_computing_molecular_graphics 'ORTEP-3v2.01 (Farrugia, 1997)'
_computing_publication_material 'SHELXL-2014/7 (Sheldrick, 2014)'
_computing_structure_refinement 'SHELXL-2014/7 (Sheldrick, 2014)'
_computing_structure_solution 'Bruker SHELXTL'
_diffrn_ambient_temperature 123(2)
_diffrn_measured_fraction_theta_full 0.992
_diffrn_measured_fraction_theta_max 0.994
_diffrn_measurement_device_type 'Bruker D8 QUEST diffractometer'
_diffrn_measurement_method 'phi and omega scans'
_diffrn_radiation_type MoK\a
_diffrn_radiation_wavelength 0.71073
_diffrn_reflns_av_R_equivalents 0.0459
_diffrn_reflns_av_unetI/netI 0.0409
_diffrn_reflns_Laue_measured_fraction_full 0.992
_diffrn_reflns_Laue_measured_fraction_max 0.994
_diffrn_reflns_limit_h_max 11
_diffrn_reflns_limit_h_min -11
_diffrn_reflns_limit_k_max 18
_diffrn_reflns_limit_k_min -18
_diffrn_reflns_limit_l_max 19
_diffrn_reflns_limit_l_min -14
_diffrn_reflns_number 23823
_diffrn_reflns_point_group_measured_fraction_full 0.992
_diffrn_reflns_point_group_measured_fraction_max 0.994
_diffrn_reflns_theta_full 25.242
_diffrn_reflns_theta_max 28.999
_diffrn_reflns_theta_min 2.105
_diffrn_source 'microfocus sealed tube'
_exptl_absorpt_coefficient_mu 0.081
_exptl_absorpt_correction_T_max 0.7460
_exptl_absorpt_correction_T_min 0.6701
_exptl_absorpt_correction_type multi-scan
_exptl_absorpt_process_details '(SADABS; Sheldrick, 2014)'
_exptl_crystal_colour colourless
_exptl_crystal_density_diffrn 1.293
_exptl_crystal_description block
_exptl_crystal_F_000 632
_exptl_crystal_size_max 0.220
_exptl_crystal_size_mid 0.180
_exptl_crystal_size_min 0.120
_refine_diff_density_max 0.300
_refine_diff_density_min -0.276
_refine_diff_density_rms 0.056
_refine_ls_extinction_method none
_refine_ls_goodness_of_fit_ref 1.018
_refine_ls_hydrogen_treatment constr
_refine_ls_matrix_type full
_refine_ls_number_parameters 209
_refine_ls_number_reflns 4085
_refine_ls_number_restraints 0
_refine_ls_restrained_S_all 1.018
_refine_ls_R_factor_all 0.0823
_refine_ls_R_factor_gt 0.0500
_refine_ls_shift/su_max 0.000
_refine_ls_shift/su_mean 0.000
_refine_ls_structure_factor_coef Fsqd
_refine_ls_weighting_details 'w=1/[\s^2^(Fo^2^)+(0.0474P)^2^+1.0229P] where P=(Fo^2^+2Fc^2^)/3'
_refine_ls_weighting_scheme calc
_refine_ls_wR_factor_gt 0.1093
_refine_ls_wR_factor_ref 0.1266
_reflns_Friedel_coverage 0.000
_reflns_number_gt 2898
_reflns_number_total 4085
_reflns_threshold_expression 'I > 2\s(I)'
_cod_data_source_file d2ob01320g2.cif
_cod_data_source_block is_rfmyca43
_cod_original_sg_symbol_H-M 'P 21/n'
_cod_database_code 7158988
_shelx_shelxl_version_number 2014/7
_shelx_space_group_comment
;
The symmetry employed for this shelxl refinement is uniquely defined
by the following loop, which should always be used as a source of
symmetry information in preference to the above space-group names.
They are only intended as comments.
;
_shelx_estimated_absorpt_t_min 0.982
_shelx_estimated_absorpt_t_max 0.990

loop_
_space_group_symop_operation_xyz
'x, y, z'
'-x+1/2, y+1/2, -z+1/2'
'-x, -y, -z'
'x-1/2, -y-1/2, z-1/2'

loop_
_atom_site_label
_atom_site_type_symbol
_atom_site_fract_x
_atom_site_fract_y
_atom_site_fract_z
_atom_site_U_iso_or_equiv
_atom_site_adp_type
_atom_site_occupancy
_atom_site_site_symmetry_order
_atom_site_calc_flag
_atom_site_refinement_flags_posn
_atom_site_refinement_flags_adp
_atom_site_refinement_flags_occupancy
_atom_site_disorder_assembly
_atom_site_disorder_group
O1 O 0.41593(17) 0.31921(9) 0.73423(9) 0.0317(3) Uani 1 1 d . . . . .
N1 N 0.14966(17) 0.57080(10) 0.39372(10) 0.0234(3) Uani 1 1 d . . . . .
N2 N 0.08456(15) 0.40681(9) 0.39377(9) 0.0187(3) Uani 1 1 d . . . . .
C1 C 0.32905(18) 0.39446(11) 0.58449(11) 0.0180(3) Uani 1 1 d . . . . .
C2 C 0.35260(19) 0.29818(11) 0.53606(11) 0.0181(3) Uani 1 1 d . . . . .
C3 C 0.5067(2) 0.24880(12) 0.56080(12) 0.0227(3) Uani 1 1 d . . . . .
H3 H 0.5920 0.2769 0.6085 0.027 Uiso 1 1 calc R U . . .
C4 C 0.5366(2) 0.15969(12) 0.51683(13) 0.0256(4) Uani 1 1 d . . . . .
H4 H 0.6418 0.1273 0.5343 0.031 Uiso 1 1 calc R U . . .
C5 C 0.4129(2) 0.11778(12) 0.44730(12) 0.0235(3) Uani 1 1 d . . . . .
H5 H 0.4324 0.0560 0.4181 0.028 Uiso 1 1 calc R U . . .
C6 C 0.2607(2) 0.16630(11) 0.42056(11) 0.0202(3) Uani 1 1 d . . . . .
H6 H 0.1770 0.1382 0.3720 0.024 Uiso 1 1 calc R U . . .
C7 C 0.22934(18) 0.25591(11) 0.46421(11) 0.0176(3) Uani 1 1 d . . . . .
C8 C 0.06287(19) 0.30749(11) 0.43369(11) 0.0198(3) Uani 1 1 d . . . . .
H8A H -0.0112 0.2654 0.3861 0.024 Uiso 1 1 calc R U . . .
H8AB H 0.0102 0.3154 0.4885 0.024 Uiso 1 1 calc R U . . .
C9 C 0.0197(2) 0.44217(13) 0.30467(11) 0.0236(3) Uani 1 1 d . . . . .
H9 H -0.0415 0.4050 0.2528 0.028 Uiso 1 1 calc R U . . .
C10 C 0.0620(2) 0.54231(13) 0.30643(12) 0.0261(4) Uani 1 1 d . . . . .
H10 H 0.0342 0.5865 0.2539 0.031 Uiso 1 1 calc R U . . .
C11 C 0.16315(18) 0.48621(11) 0.44488(11) 0.0184(3) Uani 1 1 d . . . . .
C12 C 0.24970(19) 0.47722(11) 0.54215(11) 0.0191(3) Uani 1 1 d . . . . .
H12 H 0.2510 0.5356 0.5804 0.023 Uiso 1 1 calc R U . . .
C13 C 0.39852(19) 0.39805(12) 0.68893(11) 0.0207(3) Uani 1 1 d . . . . .
C14 C 0.44356(19) 0.49777(12) 0.73683(11) 0.0197(3) Uani 1 1 d . . . . .
C15 C 0.5348(2) 0.56798(12) 0.69593(12) 0.0236(3) Uani 1 1 d . . . . .
H15 H 0.5621 0.5530 0.6371 0.028 Uiso 1 1 calc R U . . .
C16 C 0.5857(2) 0.65910(13) 0.74044(13) 0.0299(4) Uani 1 1 d . . . . .
H16 H 0.6502 0.7054 0.7132 0.036 Uiso 1 1 calc R U . . .
C17 C 0.5418(2) 0.68191(13) 0.82454(13) 0.0311(4) Uani 1 1 d . . . . .
H17 H 0.5745 0.7446 0.8547 0.037 Uiso 1 1 calc R U . . .
C18 C 0.4500(2) 0.61359(13) 0.86521(12) 0.0259(4) Uani 1 1 d . . . . .
H18 H 0.4188 0.6310 0.9225 0.031 Uiso 1 1 calc R U . . .
C19 C 0.40243(19) 0.51967(12) 0.82375(11) 0.0209(3) Uani 1 1 d . . . . .
C20 C 0.3078(2) 0.44893(14) 0.87405(12) 0.0284(4) Uani 1 1 d . . . . .
H20A H 0.2415 0.4024 0.8285 0.043 Uiso 1 1 calc R U . . .
H20B H 0.2340 0.4880 0.9053 0.043 Uiso 1 1 calc R U . . .
H20C H 0.3864 0.4102 0.9212 0.043 Uiso 1 1 calc R U . . .

loop_
_atom_site_aniso_label
_atom_site_aniso_U_11
_atom_site_aniso_U_22
_atom_site_aniso_U_33
_atom_site_aniso_U_23
_atom_site_aniso_U_13
_atom_site_aniso_U_12
O1 0.0501(8) 0.0226(6) 0.0177(6) 0.0031(5) -0.0030(5) 0.0026(5)
N1 0.0267(7) 0.0218(7) 0.0197(7) 0.0038(5) 0.0002(5) 0.0045(5)
N2 0.0212(6) 0.0198(6) 0.0136(6) 0.0000(5) 0.0004(5) 0.0021(5)
C1 0.0205(7) 0.0190(7) 0.0134(7) -0.0017(6) 0.0014(6) 0.0003(6)
C2 0.0231(7) 0.0163(7) 0.0147(7) 0.0015(6) 0.0036(6) 0.0009(5)
C3 0.0241(8) 0.0207(7) 0.0212(8) -0.0010(6) 0.0005(6) 0.0014(6)
C4 0.0256(8) 0.0222(8) 0.0278(9) 0.0001(7) 0.0032(7) 0.0068(6)
C5 0.0333(9) 0.0157(7) 0.0228(8) -0.0021(6) 0.0086(7) 0.0022(6)
C6 0.0279(8) 0.0164(7) 0.0157(8) -0.0005(6) 0.0035(6) -0.0028(6)
C7 0.0231(8) 0.0165(7) 0.0134(7) 0.0023(5) 0.0040(6) -0.0006(5)
C8 0.0219(7) 0.0193(7) 0.0169(8) -0.0016(6) 0.0015(6) -0.0017(6)
C9 0.0254(8) 0.0287(8) 0.0138(8) -0.0003(6) -0.0021(6) 0.0041(6)
C10 0.0303(9) 0.0287(8) 0.0165(8) 0.0055(7) -0.0012(7) 0.0056(7)
C11 0.0218(7) 0.0175(7) 0.0151(7) 0.0001(6) 0.0020(6) 0.0031(6)
C12 0.0232(7) 0.0187(7) 0.0145(8) -0.0023(6) 0.0017(6) 0.0023(6)
C13 0.0232(8) 0.0222(8) 0.0146(8) 0.0007(6) -0.0004(6) 0.0040(6)
C14 0.0200(7) 0.0227(7) 0.0139(7) -0.0006(6) -0.0017(6) 0.0034(6)
C15 0.0249(8) 0.0262(8) 0.0193(8) -0.0021(6) 0.0039(6) -0.0005(6)
C16 0.0342(9) 0.0272(9) 0.0284(10) -0.0005(7) 0.0069(7) -0.0087(7)
C17 0.0386(10) 0.0251(9) 0.0274(10) -0.0069(7) 0.0022(8) -0.0026(7)
C18 0.0321(9) 0.0285(8) 0.0163(8) -0.0045(6) 0.0033(7) 0.0033(7)
C19 0.0206(7) 0.0252(8) 0.0153(8) 0.0009(6) 0.0005(6) 0.0033(6)
C20 0.0285(9) 0.0346(9) 0.0219(9) 0.0035(7) 0.0053(7) 0.0005(7)

loop_
_atom_type_symbol
_atom_type_description
_atom_type_scat_dispersion_real
_atom_type_scat_dispersion_imag
_atom_type_scat_source
C C 0.0033 0.0016 'International Tables Vol C Tables 4.2.6.8 and 6.1.1.4'
H H 0.0000 0.0000 'International Tables Vol C Tables 4.2.6.8 and 6.1.1.4'
N N 0.0061 0.0033 'International Tables Vol C Tables 4.2.6.8 and 6.1.1.4'
O O 0.0106 0.0060 'International Tables Vol C Tables 4.2.6.8 and 6.1.1.4'

loop_
_geom_angle_atom_site_label_1
_geom_angle_atom_site_label_2
_geom_angle_atom_site_label_3
_geom_angle
_geom_angle_site_symmetry_1
_geom_angle_site_symmetry_3
_geom_angle_publ_flag
C11 N1 C10 104.47(13) . . ?
C11 N2 C9 107.12(13) . . ?
C11 N2 C8 123.93(13) . . ?
C9 N2 C8 128.65(13) . . ?
C12 C1 C2 125.17(14) . . ?
C12 C1 C13 118.42(13) . . ?
C2 C1 C13 116.40(13) . . ?
C3 C2 C7 118.31(14) . . ?
C3 C2 C1 118.60(14) . . ?
C7 C2 C1 123.05(13) . . ?
C4 C3 C2 121.09(15) . . ?
C4 C3 H3 119.5 . . ?
C2 C3 H3 119.5 . . ?
C3 C4 C5 120.02(15) . . ?
C3 C4 H4 120.0 . . ?
C5 C4 H4 120.0 . . ?
C6 C5 C4 119.83(14) . . ?
C6 C5 H5 120.1 . . ?
C4 C5 H5 120.1 . . ?
C5 C6 C7 120.64(14) . . ?
C5 C6 H6 119.7 . . ?
C7 C6 H6 119.7 . . ?
C6 C7 C2 120.10(14) . . ?
C6 C7 C8 119.67(14) . . ?
C2 C7 C8 120.24(13) . . ?
N2 C8 C7 110.05(12) . . ?
N2 C8 H8A 109.7 . . ?
C7 C8 H8A 109.7 . . ?
N2 C8 H8AB 109.7 . . ?
C7 C8 H8AB 109.7 . . ?
H8A C8 H8AB 108.2 . . ?
C10 C9 N2 105.43(14) . . ?
C10 C9 H9 127.3 . . ?
N2 C9 H9 127.3 . . ?
C9 C10 N1 111.38(14) . . ?
C9 C10 H10 124.3 . . ?
N1 C10 H10 124.3 . . ?
N1 C11 N2 111.58(13) . . ?
N1 C11 C12 125.36(14) . . ?
N2 C11 C12 123.06(13) . . ?
C1 C12 C11 126.89(14) . . ?
C1 C12 H12 116.6 . . ?
C11 C12 H12 116.6 . . ?
O1 C13 C14 120.65(14) . . ?
O1 C13 C1 119.42(14) . . ?
C14 C13 C1 119.93(13) . . ?
C15 C14 C19 119.82(14) . . ?
C15 C14 C13 119.11(14) . . ?
C19 C14 C13 121.00(14) . . ?
C16 C15 C14 120.79(16) . . ?
C16 C15 H15 119.6 . . ?
C14 C15 H15 119.6 . . ?
C17 C16 C15 119.51(16) . . ?
C17 C16 H16 120.2 . . ?
C15 C16 H16 120.2 . . ?
C16 C17 C18 120.25(16) . . ?
C16 C17 H17 119.9 . . ?
C18 C17 H17 119.9 . . ?
C17 C18 C19 121.47(16) . . ?
C17 C18 H18 119.3 . . ?
C19 C18 H18 119.3 . . ?
C18 C19 C14 118.10(15) . . ?
C18 C19 C20 118.01(15) . . ?
C14 C19 C20 123.89(15) . . ?
C19 C20 H20A 109.5 . . ?
C19 C20 H20B 109.5 . . ?
H20A C20 H20B 109.5 . . ?
C19 C20 H20C 109.5 . . ?
H20A C20 H20C 109.5 . . ?
H20B C20 H20C 109.5 . . ?

loop_
_geom_bond_atom_site_label_1
_geom_bond_atom_site_label_2
_geom_bond_distance
_geom_bond_site_symmetry_2
_geom_bond_publ_flag
O1 C13 1.2248(19) . ?
N1 C11 1.3344(19) . ?
N1 C10 1.371(2) . ?
N2 C11 1.3663(19) . ?
N2 C9 1.373(2) . ?
N2 C8 1.4617(19) . ?
C1 C12 1.353(2) . ?
C1 C2 1.487(2) . ?
C1 C13 1.504(2) . ?
C2 C3 1.403(2) . ?
C2 C7 1.407(2) . ?
C3 C4 1.387(2) . ?
C3 H3 0.9500 . ?
C4 C5 1.387(2) . ?
C4 H4 0.9500 . ?
C5 C6 1.386(2) . ?
C5 H5 0.9500 . ?
C6 C7 1.394(2) . ?
C6 H6 0.9500 . ?
C7 C8 1.509(2) . ?
C8 H8A 0.9900 . ?
C8 H8AB 0.9900 . ?
C9 C10 1.368(2) . ?
C9 H9 0.9500 . ?
C10 H10 0.9500 . ?
C11 C12 1.445(2) . ?
C12 H12 0.9500 . ?
C13 C14 1.500(2) . ?
C14 C15 1.403(2) . ?
C14 C19 1.405(2) . ?
C15 C16 1.389(2) . ?
C15 H15 0.9500 . ?
C16 C17 1.379(3) . ?
C16 H16 0.9500 . ?
C17 C18 1.387(3) . ?
C17 H17 0.9500 . ?
C18 C19 1.399(2) . ?
C18 H18 0.9500 . ?
C19 C20 1.502(2) . ?
C20 H20A 0.9800 . ?
C20 H20B 0.9800 . ?
C20 H20C 0.9800 . ?

loop_
_geom_torsion_atom_site_label_1
_geom_torsion_atom_site_label_2
_geom_torsion_atom_site_label_3
_geom_torsion_atom_site_label_4
_geom_torsion
_geom_torsion_site_symmetry_1
_geom_torsion_site_symmetry_2
_geom_torsion_site_symmetry_3
_geom_torsion_site_symmetry_4
_geom_torsion_publ_flag
C12 C1 C2 C3 138.69(17) . . . . ?
C13 C1 C2 C3 -41.9(2) . . . . ?
C12 C1 C2 C7 -39.1(2) . . . . ?
C13 C1 C2 C7 140.28(15) . . . . ?
C7 C2 C3 C4 -1.0(2) . . . . ?
C1 C2 C3 C4 -178.90(15) . . . . ?
C2 C3 C4 C5 -0.2(3) . . . . ?
C3 C4 C5 C6 1.3(3) . . . . ?
C4 C5 C6 C7 -1.3(2) . . . . ?
C5 C6 C7 C2 0.1(2) . . . . ?
C5 C6 C7 C8 179.82(15) . . . . ?
C3 C2 C7 C6 1.0(2) . . . . ?
C1 C2 C7 C6 178.84(14) . . . . ?
C3 C2 C7 C8 -178.68(14) . . . . ?
C1 C2 C7 C8 -0.9(2) . . . . ?
C11 N2 C8 C7 -67.51(18) . . . . ?
C9 N2 C8 C7 119.61(16) . . . . ?
C6 C7 C8 N2 -116.43(15) . . . . ?
C2 C7 C8 N2 63.30(18) . . . . ?
C11 N2 C9 C10 -0.30(17) . . . . ?
C8 N2 C9 C10 173.52(15) . . . . ?
N2 C9 C10 N1 -0.52(19) . . . . ?
C11 N1 C10 C9 1.13(19) . . . . ?
C10 N1 C11 N2 -1.32(18) . . . . ?
C10 N1 C11 C12 178.46(15) . . . . ?
C9 N2 C11 N1 1.05(18) . . . . ?
C8 N2 C11 N1 -173.14(13) . . . . ?
C9 N2 C11 C12 -178.74(14) . . . . ?
C8 N2 C11 C12 7.1(2) . . . . ?
C2 C1 C12 C11 4.8(3) . . . . ?
C13 C1 C12 C11 -174.59(14) . . . . ?
N1 C11 C12 C1 -148.90(17) . . . . ?
N2 C11 C12 C1 30.9(2) . . . . ?
C12 C1 C13 O1 154.02(16) . . . . ?
C2 C1 C13 O1 -25.4(2) . . . . ?
C12 C1 C13 C14 -25.1(2) . . . . ?
C2 C1 C13 C14 155.44(14) . . . . ?
O1 C13 C14 C15 134.95(17) . . . . ?
C1 C13 C14 C15 -45.9(2) . . . . ?
O1 C13 C14 C19 -42.1(2) . . . . ?
C1 C13 C14 C19 137.05(15) . . . . ?
C19 C14 C15 C16 0.2(2) . . . . ?
C13 C14 C15 C16 -176.91(15) . . . . ?
C14 C15 C16 C17 -1.8(3) . . . . ?
C15 C16 C17 C18 1.1(3) . . . . ?
C16 C17 C18 C19 1.3(3) . . . . ?
C17 C18 C19 C14 -2.9(2) . . . . ?
C17 C18 C19 C20 178.11(16) . . . . ?
C15 C14 C19 C18 2.2(2) . . . . ?
C13 C14 C19 C18 179.18(14) . . . . ?
C15 C14 C19 C20 -178.92(15) . . . . ?
C13 C14 C19 C20 -1.9(2) . . . . ?
